data_4304581
loop_
_publ_author_name
'Hiu Fung Lau'
'Pearly Chwee Ying Ang'
'Victor Wee Lin Ng'
'Seah Ling Kuan'
'Lai Yoong Goh'
'Alexey S. Borisov'
'Paul Hazendonk'
'Tracey L. Roemmele'
'Ren\'e T. Boer\'e'
'Richard D. Webster'

_publ_contact_author
;
 Dr. Lai Yoong Goh
 Professor Rene T. Boere
;
_publ_contact_author_email
;
 LaiYoongGoh@ntu.edu.sg.
 boere@uleth.ca
;
_publ_contact_author_fax
;
+65 6316 6984
+1-403-329-2057
;
_publ_contact_author_phone +65-6316-8792;
_publ_section_title
;
Coupling of CpCr(CO)3 and Heterocyclic Dithiadiazolyl Radicals. Synthetic,
X-ray Diffraction, Dynamic NMR, EPR, CV, and DFT Studies
;
_journal_name_full 'Inorganic Chemistry'
_journal_page_first 632
_journal_page_last 644
_journal_paper_doi 10.1021/ic702128f
_journal_volume 47
_journal_year 2008
_chemical_formula_sum 'C15 H12 Cr N2 O2 S2'
_chemical_formula_weight 368.39
_chemical_name_systematic
; 
 ? 
;
_space_group_IT_number 2
_symmetry_cell_setting triclinic
_symmetry_space_group_name_Hall '-P 1'
_symmetry_space_group_name_H-M 'P -1'
_atom_sites_solution_hydrogens geom
_atom_sites_solution_primary direct
_atom_sites_solution_secondary difmap
_audit_creation_method SHELXL-97
_cell_angle_alpha 67.524(2)
_cell_angle_beta 86.123(2)
_cell_angle_gamma 69.230(2)
_cell_formula_units_Z 2
_cell_length_a 7.7225(9)
_cell_length_b 9.7779(11)
_cell_length_c 11.7171(13)
_cell_measurement_reflns_used 2318
_cell_measurement_temperature 223(2)
_cell_measurement_theta_max 28.43
_cell_measurement_theta_min 2.41
_cell_volume 762.05(15)
_computing_cell_refinement 'Bruker SMART'
_computing_data_collection 'Bruker SMART'
_computing_data_reduction 'Bruker SAINT'
_computing_molecular_graphics 'Bruker SHELXTL'
_computing_publication_material 'Bruker SHELXTL'
_computing_structure_refinement 'SHELXL-97 (Sheldrick, 1997)'
_computing_structure_solution 'SHELXS-97 (Sheldrick, 1990)'
_diffrn_ambient_temperature 223(2)
_diffrn_measured_fraction_theta_full 0.999
_diffrn_measured_fraction_theta_max 0.999
_diffrn_measurement_device_type 'CCD area detector'
_diffrn_measurement_method 'phi and omega scans'
_diffrn_radiation_monochromator graphite
_diffrn_radiation_source 'fine-focus sealed tube'
_diffrn_radiation_type MoK\a
_diffrn_radiation_wavelength 0.71073
_diffrn_reflns_av_R_equivalents 0.0338
_diffrn_reflns_av_sigmaI/netI 0.0417
_diffrn_reflns_limit_h_max 10
_diffrn_reflns_limit_h_min -10
_diffrn_reflns_limit_k_max 12
_diffrn_reflns_limit_k_min -12
_diffrn_reflns_limit_l_max 15
_diffrn_reflns_limit_l_min -15
_diffrn_reflns_number 10001
_diffrn_reflns_theta_full 27.50
_diffrn_reflns_theta_max 27.50
_diffrn_reflns_theta_min 1.89
_exptl_absorpt_coefficient_mu 1.031
_exptl_absorpt_correction_T_max 0.9039
_exptl_absorpt_correction_T_min 0.8362
_exptl_absorpt_correction_type multi-scan
_exptl_absorpt_process_details
; 
SADABS (Sheldrick, 2004)
;
_exptl_crystal_colour RED
_exptl_crystal_density_diffrn 1.605
_exptl_crystal_density_meas 0
_exptl_crystal_density_method 'not measured'
_exptl_crystal_description BLOCK
_exptl_crystal_F_000 376
_exptl_crystal_size_max 0.18
_exptl_crystal_size_mid 0.18
_exptl_crystal_size_min 0.10
_refine_diff_density_max 0.548
_refine_diff_density_min -0.411
_refine_diff_density_rms 0.090
_refine_ls_extinction_method none
_refine_ls_goodness_of_fit_ref 1.159
_refine_ls_hydrogen_treatment riding
_refine_ls_matrix_type full
_refine_ls_number_parameters 200
_refine_ls_number_reflns 3489
_refine_ls_number_restraints 0
_refine_ls_restrained_S_all 1.159
_refine_ls_R_factor_all 0.0617
_refine_ls_R_factor_gt 0.0511
_refine_ls_shift/su_max 0.000
_refine_ls_shift/su_mean 0.000
_refine_ls_structure_factor_coef Fsqd
_refine_ls_weighting_details 'calc w=1/[\s^2^(Fo^2^)+(0.0501P)^2^+0.3518P] where P=(Fo^2^+2Fc^2^)/3'
_refine_ls_weighting_scheme calc
_refine_ls_wR_factor_gt 0.1093
_refine_ls_wR_factor_ref 0.1139
_reflns_number_gt 3028
_reflns_number_total 3489
_reflns_threshold_expression >2sigma(I)
_cod_data_source_file ic702128f-file001_1.cif
_cod_data_source_block 3a
_cod_depositor_comments
;
The following automatic conversions were performed:
'_symmetry_cell_setting' value 'Triclinic' changed to 'triclinic'
according to '/home/saulius/struct/CIF-dictionaries/cif_core.dic'
dictionary named 'cif_core.dic' version 2.4.1 from 2010-06-29.

Automatic conversion script
Id: cif_fix_enum 1527 2010-12-29 10:47:43Z saulius 
;
_cod_database_code 4304581

loop_
_symmetry_equiv_pos_as_xyz
'x, y, z'
'-x, -y, -z'

loop_
_atom_site_label
_atom_site_type_symbol
_atom_site_fract_x
_atom_site_fract_y
_atom_site_fract_z
_atom_site_U_iso_or_equiv
_atom_site_adp_type
_atom_site_occupancy
_atom_site_symmetry_multiplicity
_atom_site_calc_flag
_atom_site_refinement_flags
_atom_site_disorder_assembly
_atom_site_disorder_group
Cr1 Cr -0.06424(6) 0.36279(5) 0.26240(4) 0.02048(14) Uani 1 1 d . . .
S1 S -0.18887(10) 0.63985(9) 0.16452(7) 0.02444(18) Uani 1 1 d . . .
S2 S -0.14909(10) 0.54396(9) 0.36004(7) 0.02366(18) Uani 1 1 d . . .
N1 N -0.0371(4) 0.7279(3) 0.1435(2) 0.0240(5) Uani 1 1 d . . .
N2 N 0.0112(4) 0.6181(3) 0.3611(2) 0.0245(5) Uani 1 1 d . . .
C1 C 0.0544(4) 0.6964(3) 0.2491(3) 0.0214(6) Uani 1 1 d . . .
C2 C 0.1946(4) 0.7697(3) 0.2421(3) 0.0219(6) Uani 1 1 d . . .
C3 C 0.2192(4) 0.8798(4) 0.1298(3) 0.0257(6) Uani 1 1 d . . .
H3 H 0.1551 0.9000 0.0563 0.031 Uiso 1 1 calc R . .
C4 C 0.3374(4) 0.9590(4) 0.1266(3) 0.0275(7) Uani 1 1 d . . .
H4 H 0.3503 1.0345 0.0508 0.033 Uiso 1 1 calc R . .
C5 C 0.4374(4) 0.9297(4) 0.2325(3) 0.0258(6) Uani 1 1 d . . .
C6 C 0.4142(4) 0.8178(4) 0.3436(3) 0.0278(7) Uani 1 1 d . . .
H6 H 0.4806 0.7959 0.4167 0.033 Uiso 1 1 calc R . .
C7 C 0.2956(4) 0.7384(4) 0.3484(3) 0.0261(6) Uani 1 1 d . . .
H7 H 0.2833 0.6626 0.4243 0.031 Uiso 1 1 calc R . .
C8 C 0.5689(5) 1.0129(4) 0.2287(3) 0.0358(8) Uani 1 1 d . . .
H8A H 0.5520 1.0987 0.1485 0.054 Uiso 1 1 calc R . .
H8B H 0.6957 0.9384 0.2422 0.054 Uiso 1 1 calc R . .
H8C H 0.5442 1.0554 0.2931 0.054 Uiso 1 1 calc R . .
C9 C -0.3194(5) 0.3762(4) 0.1753(3) 0.0363(8) Uani 1 1 d . . .
H9 H -0.4066 0.4714 0.1105 0.044 Uiso 1 1 calc R . .
C10 C -0.1631(5) 0.2616(5) 0.1545(3) 0.0380(9) Uani 1 1 d . . .
H10 H -0.1232 0.2604 0.0726 0.046 Uiso 1 1 calc R . .
C11 C -0.0811(5) 0.1435(4) 0.2704(3) 0.0331(7) Uani 1 1 d . . .
H11 H 0.0251 0.0437 0.2845 0.040 Uiso 1 1 calc R . .
C12 C -0.1867(5) 0.1866(4) 0.3632(3) 0.0310(7) Uani 1 1 d . . .
H12 H -0.1666 0.1225 0.4534 0.037 Uiso 1 1 calc R . .
C13 C -0.3330(5) 0.3300(4) 0.3038(3) 0.0330(7) Uani 1 1 d . . .
H13 H -0.4322 0.3865 0.3451 0.040 Uiso 1 1 calc R . .
C14 C 0.1230(4) 0.3791(4) 0.1579(3) 0.0265(7) Uani 1 1 d . . .
O14 O 0.2424(3) 0.3858(3) 0.0950(2) 0.0415(6) Uani 1 1 d . . .
C15 C 0.1367(5) 0.2578(4) 0.3798(3) 0.0311(7) Uani 1 1 d . . .
O15 O 0.2646(4) 0.1902(3) 0.4494(2) 0.0500(7) Uani 1 1 d . . .

loop_
_atom_site_aniso_label
_atom_site_aniso_U_11
_atom_site_aniso_U_22
_atom_site_aniso_U_33
_atom_site_aniso_U_23
_atom_site_aniso_U_13
_atom_site_aniso_U_12
Cr1 0.0249(3) 0.0224(3) 0.0189(2) -0.00915(19) 0.00097(18) -0.01236(19)
S1 0.0266(4) 0.0245(4) 0.0237(4) -0.0087(3) -0.0035(3) -0.0104(3)
S2 0.0274(4) 0.0286(4) 0.0220(4) -0.0128(3) 0.0047(3) -0.0150(3)
N1 0.0306(14) 0.0223(12) 0.0216(12) -0.0064(10) -0.0011(10) -0.0138(11)
N2 0.0325(14) 0.0288(13) 0.0213(12) -0.0134(11) 0.0046(10) -0.0178(11)
C1 0.0270(15) 0.0191(13) 0.0210(14) -0.0100(11) 0.0031(11) -0.0090(12)
C2 0.0271(15) 0.0221(14) 0.0214(14) -0.0115(12) 0.0043(11) -0.0111(12)
C3 0.0286(16) 0.0278(16) 0.0213(15) -0.0091(12) 0.0015(12) -0.0109(13)
C4 0.0318(17) 0.0254(15) 0.0247(15) -0.0069(13) 0.0050(13) -0.0129(13)
C5 0.0246(15) 0.0256(15) 0.0318(17) -0.0140(13) 0.0047(13) -0.0114(13)
C6 0.0286(16) 0.0351(17) 0.0255(16) -0.0142(13) 0.0004(12) -0.0148(14)
C7 0.0299(16) 0.0280(16) 0.0211(15) -0.0078(12) 0.0040(12) -0.0133(13)
C8 0.0345(19) 0.0370(19) 0.043(2) -0.0175(16) 0.0067(15) -0.0196(16)
C9 0.0378(19) 0.0388(19) 0.0392(19) -0.0122(16) -0.0070(15) -0.0229(16)
C10 0.054(2) 0.058(2) 0.0317(18) -0.0277(17) 0.0120(16) -0.043(2)
C11 0.0385(19) 0.0287(17) 0.045(2) -0.0217(15) 0.0083(15) -0.0193(15)
C12 0.0412(19) 0.0306(17) 0.0308(17) -0.0117(14) 0.0088(14) -0.0250(15)
C13 0.0330(18) 0.0374(18) 0.0415(19) -0.0209(16) 0.0096(15) -0.0222(15)
C14 0.0319(17) 0.0242(15) 0.0247(15) -0.0102(13) -0.0002(13) -0.0100(13)
O14 0.0364(14) 0.0498(15) 0.0366(14) -0.0148(12) 0.0124(11) -0.0171(12)
C15 0.0402(19) 0.0293(17) 0.0251(16) -0.0111(14) 0.0010(14) -0.0129(15)
O15 0.0464(16) 0.0531(17) 0.0398(15) -0.0128(13) -0.0171(13) -0.0074(13)

loop_
_atom_type_symbol
_atom_type_description
_atom_type_scat_dispersion_real
_atom_type_scat_dispersion_imag
_atom_type_scat_source
C C 0.0033 0.0016 'International Tables Vol C Tables 4.2.6.8 and 6.1.1.4'
H H 0.0000 0.0000 'International Tables Vol C Tables 4.2.6.8 and 6.1.1.4'
N N 0.0061 0.0033 'International Tables Vol C Tables 4.2.6.8 and 6.1.1.4'
O O 0.0106 0.0060 'International Tables Vol C Tables 4.2.6.8 and 6.1.1.4'
S S 0.1246 0.1234 'International Tables Vol C Tables 4.2.6.8 and 6.1.1.4'
Cr Cr 0.3209 0.6236 'International Tables Vol C Tables 4.2.6.8 and 6.1.1.4'

loop_
_geom_angle_atom_site_label_1
_geom_angle_atom_site_label_2
_geom_angle_atom_site_label_3
_geom_angle
_geom_angle_site_symmetry_1
_geom_angle_site_symmetry_3
_geom_angle_publ_flag
C14 Cr1 C15 81.13(14) . . ?
C14 Cr1 C11 100.47(13) . . ?
C15 Cr1 C11 92.45(14) . . ?
C14 Cr1 C12 137.67(13) . . ?
C15 Cr1 C12 90.15(14) . . ?
C11 Cr1 C12 38.23(12) . . ?
C14 Cr1 C10 89.11(13) . . ?
C15 Cr1 C10 126.36(15) . . ?
C11 Cr1 C10 37.74(13) . . ?
C12 Cr1 C10 63.23(12) . . ?
C14 Cr1 C13 150.36(13) . . ?
C15 Cr1 C13 121.67(14) . . ?
C11 Cr1 C13 62.91(13) . . ?
C12 Cr1 C13 37.36(13) . . ?
C10 Cr1 C13 62.51(13) . . ?
C14 Cr1 C9 114.30(14) . . ?
C15 Cr1 C9 151.86(14) . . ?
C11 Cr1 C9 62.55(13) . . ?
C12 Cr1 C9 62.40(13) . . ?
C10 Cr1 C9 37.25(14) . . ?
C13 Cr1 C9 37.04(13) . . ?
C14 Cr1 S2 114.46(10) . . ?
C15 Cr1 S2 83.47(10) . . ?
C11 Cr1 S2 143.59(9) . . ?
C12 Cr1 S2 105.44(9) . . ?
C10 Cr1 S2 145.77(11) . . ?
C13 Cr1 S2 88.62(9) . . ?
C9 Cr1 S2 108.52(10) . . ?
C14 Cr1 S1 84.56(10) . . ?
C15 Cr1 S1 122.67(10) . . ?
C11 Cr1 S1 144.83(10) . . ?
C12 Cr1 S1 132.79(10) . . ?
C10 Cr1 S1 108.47(11) . . ?
C13 Cr1 S1 95.98(9) . . ?
C9 Cr1 S1 83.51(10) . . ?
S2 Cr1 S1 53.57(3) . . ?
N1 S1 S2 94.77(9) . . ?
N1 S1 Cr1 114.76(10) . . ?
S2 S1 Cr1 63.19(3) . . ?
N2 S2 S1 93.62(9) . . ?
N2 S2 Cr1 113.17(9) . . ?
S1 S2 Cr1 63.24(3) . . ?
C1 N1 S1 113.3(2) . . ?
C1 N2 S2 114.3(2) . . ?
N2 C1 N1 123.6(3) . . ?
N2 C1 C2 117.7(3) . . ?
N1 C1 C2 118.3(3) . . ?
C7 C2 C3 118.7(3) . . ?
C7 C2 C1 120.5(3) . . ?
C3 C2 C1 120.7(3) . . ?
C4 C3 C2 120.2(3) . . ?
C3 C4 C5 121.6(3) . . ?
C4 C5 C6 117.8(3) . . ?
C4 C5 C8 121.6(3) . . ?
C6 C5 C8 120.6(3) . . ?
C7 C6 C5 121.3(3) . . ?
C6 C7 C2 120.5(3) . . ?
C13 C9 C10 108.2(3) . . ?
C13 C9 Cr1 70.90(19) . . ?
C10 C9 Cr1 70.14(19) . . ?
C11 C10 C9 107.8(3) . . ?
C11 C10 Cr1 70.07(17) . . ?
C9 C10 Cr1 72.61(18) . . ?
C10 C11 C12 107.9(3) . . ?
C10 C11 Cr1 72.19(18) . . ?
C12 C11 Cr1 71.23(17) . . ?
C13 C12 C11 107.8(3) . . ?
C13 C12 Cr1 72.68(18) . . ?
C11 C12 Cr1 70.53(18) . . ?
C12 C13 C9 108.2(3) . . ?
C12 C13 Cr1 69.95(18) . . ?
C9 C13 Cr1 72.07(19) . . ?
O14 C14 Cr1 178.3(3) . . ?
O15 C15 Cr1 177.3(3) . . ?

loop_
_geom_bond_atom_site_label_1
_geom_bond_atom_site_label_2
_geom_bond_distance
_geom_bond_site_symmetry_2
_geom_bond_publ_flag
Cr1 C14 1.842(3) . ?
Cr1 C15 1.853(3) . ?
Cr1 C11 2.160(3) . ?
Cr1 C12 2.169(3) . ?
Cr1 C10 2.188(3) . ?
Cr1 C13 2.205(3) . ?
Cr1 C9 2.220(3) . ?
Cr1 S2 2.3454(9) . ?
Cr1 S1 2.3463(9) . ?
S1 N1 1.640(3) . ?
S1 S2 2.1143(10) . ?
S2 N2 1.644(2) . ?
N1 C1 1.340(4) . ?
N2 C1 1.332(4) . ?
C1 C2 1.478(4) . ?
C2 C7 1.388(4) . ?
C2 C3 1.398(4) . ?
C3 C4 1.382(4) . ?
C4 C5 1.385(4) . ?
C5 C6 1.393(4) . ?
C5 C8 1.500(4) . ?
C6 C7 1.381(4) . ?
C9 C13 1.405(5) . ?
C9 C10 1.408(5) . ?
C10 C11 1.406(5) . ?
C11 C12 1.418(5) . ?
C12 C13 1.401(5) . ?
C14 O14 1.145(4) . ?
C15 O15 1.145(4) . ?

loop_
_geom_torsion_atom_site_label_1
_geom_torsion_atom_site_label_2
_geom_torsion_atom_site_label_3
_geom_torsion_atom_site_label_4
_geom_torsion
_geom_torsion_site_symmetry_1
_geom_torsion_site_symmetry_2
_geom_torsion_site_symmetry_3
_geom_torsion_site_symmetry_4
_geom_torsion_publ_flag
C14 Cr1 S1 N1 -43.45(14) . . . . ?
C15 Cr1 S1 N1 32.37(16) . . . . ?
C11 Cr1 S1 N1 -143.93(19) . . . . ?
C12 Cr1 S1 N1 159.07(15) . . . . ?
C10 Cr1 S1 N1 -130.68(14) . . . . ?
C13 Cr1 S1 N1 166.33(14) . . . . ?
C9 Cr1 S1 N1 -158.72(14) . . . . ?
S2 Cr1 S1 N1 82.51(10) . . . . ?
C14 Cr1 S1 S2 -125.95(10) . . . . ?
C15 Cr1 S1 S2 -50.13(13) . . . . ?
C11 Cr1 S1 S2 133.56(16) . . . . ?
C12 Cr1 S1 S2 76.56(12) . . . . ?
C10 Cr1 S1 S2 146.81(10) . . . . ?
C13 Cr1 S1 S2 83.83(9) . . . . ?
C9 Cr1 S1 S2 118.77(10) . . . . ?
N1 S1 S2 N2 -1.20(13) . . . . ?
Cr1 S1 S2 N2 114.19(10) . . . . ?
N1 S1 S2 Cr1 -115.38(10) . . . . ?
C14 Cr1 S2 N2 -19.73(15) . . . . ?
C15 Cr1 S2 N2 57.42(14) . . . . ?
C11 Cr1 S2 N2 142.68(19) . . . . ?
C12 Cr1 S2 N2 145.76(14) . . . . ?
C10 Cr1 S2 N2 -149.39(19) . . . . ?
C13 Cr1 S2 N2 179.51(14) . . . . ?
C9 Cr1 S2 N2 -148.72(14) . . . . ?
S1 Cr1 S2 N2 -82.01(10) . . . . ?
C14 Cr1 S2 S1 62.29(11) . . . . ?
C15 Cr1 S2 S1 139.43(11) . . . . ?
C11 Cr1 S2 S1 -135.31(17) . . . . ?
C12 Cr1 S2 S1 -132.22(10) . . . . ?
C10 Cr1 S2 S1 -67.37(17) . . . . ?
C13 Cr1 S2 S1 -98.47(10) . . . . ?
C9 Cr1 S2 S1 -66.71(10) . . . . ?
S2 S1 N1 C1 4.6(2) . . . . ?
Cr1 S1 N1 C1 -58.0(2) . . . . ?
S1 S2 N2 C1 -2.4(2) . . . . ?
Cr1 S2 N2 C1 60.0(2) . . . . ?
S2 N2 C1 N1 6.8(4) . . . . ?
S2 N2 C1 C2 178.7(2) . . . . ?
S1 N1 C1 N2 -8.0(4) . . . . ?
S1 N1 C1 C2 -179.8(2) . . . . ?
N2 C1 C2 C7 8.9(4) . . . . ?
N1 C1 C2 C7 -178.8(3) . . . . ?
N2 C1 C2 C3 -166.7(3) . . . . ?
N1 C1 C2 C3 5.6(4) . . . . ?
C7 C2 C3 C4 -2.1(4) . . . . ?
C1 C2 C3 C4 173.6(3) . . . . ?
C2 C3 C4 C5 1.5(5) . . . . ?
C3 C4 C5 C6 -0.4(5) . . . . ?
C3 C4 C5 C8 178.6(3) . . . . ?
C4 C5 C6 C7 0.0(5) . . . . ?
C8 C5 C6 C7 -179.1(3) . . . . ?
C5 C6 C7 C2 -0.6(5) . . . . ?
C3 C2 C7 C6 1.7(5) . . . . ?
C1 C2 C7 C6 -174.1(3) . . . . ?
C14 Cr1 C9 C13 170.0(2) . . . . ?
C15 Cr1 C9 C13 51.0(4) . . . . ?
C11 Cr1 C9 C13 80.6(2) . . . . ?
C12 Cr1 C9 C13 37.2(2) . . . . ?
C10 Cr1 C9 C13 118.5(3) . . . . ?
S2 Cr1 C9 C13 -60.9(2) . . . . ?
S1 Cr1 C9 C13 -109.0(2) . . . . ?
C14 Cr1 C9 C10 51.5(2) . . . . ?
C15 Cr1 C9 C10 -67.5(4) . . . . ?
C11 Cr1 C9 C10 -37.9(2) . . . . ?
C12 Cr1 C9 C10 -81.2(2) . . . . ?
C13 Cr1 C9 C10 -118.5(3) . . . . ?
S2 Cr1 C9 C10 -179.38(18) . . . . ?
S1 Cr1 C9 C10 132.6(2) . . . . ?
C13 C9 C10 C11 0.6(4) . . . . ?
Cr1 C9 C10 C11 61.6(2) . . . . ?
C13 C9 C10 Cr1 -61.0(2) . . . . ?
C14 Cr1 C10 C11 108.5(2) . . . . ?
C15 Cr1 C10 C11 30.2(3) . . . . ?
C12 Cr1 C10 C11 -38.2(2) . . . . ?
C13 Cr1 C10 C11 -80.4(2) . . . . ?
C9 Cr1 C10 C11 -117.0(3) . . . . ?
S2 Cr1 C10 C11 -116.0(2) . . . . ?
S1 Cr1 C10 C11 -167.54(18) . . . . ?
C14 Cr1 C10 C9 -134.5(2) . . . . ?
C15 Cr1 C10 C9 147.2(2) . . . . ?
C11 Cr1 C10 C9 117.0(3) . . . . ?
C12 Cr1 C10 C9 78.8(2) . . . . ?
C13 Cr1 C10 C9 36.6(2) . . . . ?
S2 Cr1 C10 C9 1.0(3) . . . . ?
S1 Cr1 C10 C9 -50.5(2) . . . . ?
C9 C10 C11 C12 -0.6(4) . . . . ?
Cr1 C10 C11 C12 62.7(2) . . . . ?
C9 C10 C11 Cr1 -63.2(2) . . . . ?
C14 Cr1 C11 C10 -74.7(2) . . . . ?
C15 Cr1 C11 C10 -156.1(2) . . . . ?
C12 Cr1 C11 C10 116.8(3) . . . . ?
C13 Cr1 C11 C10 79.3(2) . . . . ?
C9 Cr1 C11 C10 37.4(2) . . . . ?
S2 Cr1 C11 C10 121.6(2) . . . . ?
S1 Cr1 C11 C10 20.8(3) . . . . ?
C14 Cr1 C11 C12 168.6(2) . . . . ?
C15 Cr1 C11 C12 87.1(2) . . . . ?
C10 Cr1 C11 C12 -116.8(3) . . . . ?
C13 Cr1 C11 C12 -37.5(2) . . . . ?
C9 Cr1 C11 C12 -79.4(2) . . . . ?
S2 Cr1 C11 C12 4.8(3) . . . . ?
S1 Cr1 C11 C12 -96.0(2) . . . . ?
C10 C11 C12 C13 0.3(4) . . . . ?
Cr1 C11 C12 C13 63.6(2) . . . . ?
C10 C11 C12 Cr1 -63.3(2) . . . . ?
C14 Cr1 C12 C13 -133.6(2) . . . . ?
C15 Cr1 C12 C13 149.5(2) . . . . ?
C11 Cr1 C12 C13 -116.7(3) . . . . ?
C10 Cr1 C12 C13 -79.0(2) . . . . ?
C9 Cr1 C12 C13 -36.9(2) . . . . ?
S2 Cr1 C12 C13 66.24(19) . . . . ?
S1 Cr1 C12 C13 12.0(2) . . . . ?
C14 Cr1 C12 C11 -16.8(3) . . . . ?
C15 Cr1 C12 C11 -93.8(2) . . . . ?
C10 Cr1 C12 C11 37.7(2) . . . . ?
C13 Cr1 C12 C11 116.7(3) . . . . ?
C9 Cr1 C12 C11 79.8(2) . . . . ?
S2 Cr1 C12 C11 -177.04(18) . . . . ?
S1 Cr1 C12 C11 128.68(19) . . . . ?
C11 C12 C13 C9 0.1(4) . . . . ?
Cr1 C12 C13 C9 62.3(2) . . . . ?
C11 C12 C13 Cr1 -62.2(2) . . . . ?
C10 C9 C13 C12 -0.4(4) . . . . ?
Cr1 C9 C13 C12 -60.9(2) . . . . ?
C10 C9 C13 Cr1 60.5(2) . . . . ?
C14 Cr1 C13 C12 99.3(3) . . . . ?
C15 Cr1 C13 C12 -36.6(2) . . . . ?
C11 Cr1 C13 C12 38.4(2) . . . . ?
C10 Cr1 C13 C12 81.1(2) . . . . ?
C9 Cr1 C13 C12 117.9(3) . . . . ?
S2 Cr1 C13 C12 -118.06(19) . . . . ?
S1 Cr1 C13 C12 -171.20(18) . . . . ?
C14 Cr1 C13 C9 -18.6(4) . . . . ?
C15 Cr1 C13 C9 -154.5(2) . . . . ?
C11 Cr1 C13 C9 -79.5(2) . . . . ?
C12 Cr1 C13 C9 -117.9(3) . . . . ?
C10 Cr1 C13 C9 -36.8(2) . . . . ?
S2 Cr1 C13 C9 124.0(2) . . . . ?
S1 Cr1 C13 C9 70.9(2) . . . . ?
C15 Cr1 C14 O14 28(10) . . . . ?
C11 Cr1 C14 O14 -63(10) . . . . ?
C12 Cr1 C14 O14 -53(10) . . . . ?
C10 Cr1 C14 O14 -99(10) . . . . ?
C13 Cr1 C14 O14 -115(10) . . . . ?
C9 Cr1 C14 O14 -128(10) . . . . ?
S2 Cr1 C14 O14 106(10) . . . . ?
S1 Cr1 C14 O14 152(10) . . . . ?
C14 Cr1 C15 O15 -40(7) . . . . ?
C11 Cr1 C15 O15 61(7) . . . . ?
C12 Cr1 C15 O15 99(7) . . . . ?
C10 Cr1 C15 O15 43(7) . . . . ?
C13 Cr1 C15 O15 120(7) . . . . ?
C9 Cr1 C15 O15 87(7) . . . . ?
S2 Cr1 C15 O15 -156(7) . . . . ?
S1 Cr1 C15 O15 -117(7) . . . . ?
